data_4002333
loop_
_publ_author_name
'Hong, C.S.'
'Chi, E.O.'
'Lee, K.W.'
'Hur, N.H.'
'Kim, W.S.'
'Lee, C.H.'

_publ_section_title
;
 Magnetic properties and structural evolution in Nd0.5 Sr1.5 Mn O4
;
_journal_name_full 'Chemistry of Materials (1,1989-)'
_journal_page_first 945
_journal_page_last 951
_journal_volume 13
_journal_year 2001
_chemical_formula_sum 'Mn O4 Pr0.5 Sr1.5'
_chemical_name_systematic '(Pr0.5 Sr1.5) (Mn O4)'
_space_group_IT_number 139
_symmetry_space_group_name_Hall '-I 4 2'
_symmetry_space_group_name_H-M 'I 4/m m m'
_cell_angle_alpha 90
_cell_angle_beta 90
_cell_angle_gamma 90
_cell_formula_units_Z 2
_cell_length_a 3.8362
_cell_length_b 3.8362
_cell_length_c 12.395
_cell_volume 182.410
_citation_journal_id_ASTM CMATEX
_cod_data_source_file Hong_CMATEX_2001_967.cif
_cod_data_source_block Mn1O4Pr0.5Sr1.5
_cod_original_cell_volume 182.4102
_cod_original_formula_sum 'Mn1 O4 Pr0.5 Sr1.5'
_cod_database_code 4002333

loop_
_symmetry_equiv_pos_as_xyz
x,y,z
-y,x,z
-x,-y,z
y,-x,z
x,-y,-z
y,x,-z
-x,y,-z
-y,-x,-z
-x,-y,-z
y,-x,-z
x,y,-z
-y,x,-z
-x,y,z
-y,-x,z
x,-y,z
y,x,z
x+1/2,y+1/2,z+1/2
-y+1/2,x+1/2,z+1/2
-x+1/2,-y+1/2,z+1/2
y+1/2,-x+1/2,z+1/2
x+1/2,-y+1/2,-z+1/2
y+1/2,x+1/2,-z+1/2
-x+1/2,y+1/2,-z+1/2
-y+1/2,-x+1/2,-z+1/2
-x+1/2,-y+1/2,-z+1/2
y+1/2,-x+1/2,-z+1/2
x+1/2,y+1/2,-z+1/2
-y+1/2,x+1/2,-z+1/2
-x+1/2,y+1/2,z+1/2
-y+1/2,-x+1/2,z+1/2
x+1/2,-y+1/2,z+1/2
y+1/2,x+1/2,z+1/2

loop_
_atom_site_label
_atom_site_type_symbol
_atom_site_fract_x
_atom_site_fract_y
_atom_site_fract_z
_atom_site_occupancy
_atom_site_U_iso_or_equiv
O2 O-2 0 0 0.1624 1 0.0
Sr1 Sr+2 0 0 0.3574 0.75 0.0
Mn1 Mn+3 0 0 0 1 0.0
Pr1 Pr+3 0 0 0.3574 0.25 0.0
O1 O-2 0 0.5 0 1 0.0
